data_4123825
loop_
_publ_author_name
'Schmidt, Valerie A.'
'Hoyt, Jordan M.'
'Margulieux, Grant W.'
'Chirik, Paul J.'

_publ_section_title
;
 Cobalt-Catalyzed [2\p + 2\p] Cycloadditions of Alkenes: Scope, Mechanism,
 and Elucidation of Electronic Structure of Catalytic Intermediates.
;
_journal_issue 24
_journal_name_full 'Journal of the American Chemical Society'
_journal_page_first 7903
_journal_page_last 7914
_journal_paper_doi 10.1021/jacs.5b04034
_journal_volume 137
_journal_year 2015
_chemical_formula_sum 'C41 H55 Co N6'
_chemical_formula_weight 690.84
_chemical_name_systematic
;
 ?
;
_space_group_crystal_system monoclinic
_space_group_IT_number 14
_space_group_name_Hall '-P 2yn'
_space_group_name_H-M_alt 'P 1 21/n 1'
_symmetry_space_group_name_Hall '-P 2yn'
_symmetry_space_group_name_H-M 'P 1 21/n 1'
_atom_sites_solution_hydrogens geom
_audit_creation_method SHELXL-2014
_cell_angle_alpha 90
_cell_angle_beta 100.562(2)
_cell_angle_gamma 90
_cell_formula_units_Z 4
_cell_length_a 16.1752(5)
_cell_length_b 15.4059(5)
_cell_length_c 17.8232(5)
_cell_measurement_reflns_used 9688
_cell_measurement_temperature 100(2)
_cell_measurement_theta_max 66.71
_cell_measurement_theta_min 4.00
_cell_volume 4366.2(2)
_computing_cell_refinement 'Bruker SAINT'
_computing_data_collection 'Bruker APEX2'
_computing_data_reduction 'Bruker SAINT'
_computing_molecular_graphics 'Bruker SHELXTL'
_computing_publication_material 'Bruker SHELXTL'
_computing_structure_refinement 'SHELXL-2014 (Sheldrick 2014)'
_computing_structure_solution 'SHELXS-97 (Sheldrick 2008)'
_diffrn_ambient_temperature 100(2)
_diffrn_measured_fraction_theta_full 0.973
_diffrn_measured_fraction_theta_max 0.988
_diffrn_measurement_device_type 'Bruker APEX-II CCD'
_diffrn_measurement_method '\f and \w scans'
_diffrn_radiation_type CuK\a
_diffrn_radiation_wavelength 1.54178
_diffrn_reflns_av_R_equivalents 0.0583
_diffrn_reflns_av_unetI/netI 0.0394
_diffrn_reflns_laue_measured_fraction_full 0.973
_diffrn_reflns_laue_measured_fraction_max 0.988
_diffrn_reflns_limit_h_max 19
_diffrn_reflns_limit_h_min -19
_diffrn_reflns_limit_k_max 18
_diffrn_reflns_limit_k_min -18
_diffrn_reflns_limit_l_max 21
_diffrn_reflns_limit_l_min -21
_diffrn_reflns_number 42248
_diffrn_reflns_point_group_measured_fraction_full 0.973
_diffrn_reflns_point_group_measured_fraction_max 0.988
_diffrn_reflns_theta_full 67.679
_diffrn_reflns_theta_max 66.934
_diffrn_reflns_theta_min 3.394
_exptl_absorpt_coefficient_mu 3.313
_exptl_absorpt_correction_T_max 0.7528
_exptl_absorpt_correction_T_min 0.4991
_exptl_absorpt_correction_type multi-scan
_exptl_absorpt_process_details 'SADABS v2014/2 (Bruker AXS)'
_exptl_crystal_colour brown
_exptl_crystal_density_diffrn 1.051
_exptl_crystal_description irregular
_exptl_crystal_F_000 1480
_exptl_crystal_size_max 0.182
_exptl_crystal_size_mid 0.061
_exptl_crystal_size_min 0.041
_refine_diff_density_max 0.626
_refine_diff_density_min -0.630
_refine_diff_density_rms 0.067
_refine_ls_extinction_method none
_refine_ls_goodness_of_fit_ref 1.104
_refine_ls_hydrogen_treatment constr
_refine_ls_matrix_type full
_refine_ls_number_parameters 444
_refine_ls_number_reflns 7684
_refine_ls_number_restraints 0
_refine_ls_restrained_S_all 1.104
_refine_ls_R_factor_all 0.0770
_refine_ls_R_factor_gt 0.0646
_refine_ls_shift/su_max 0.001
_refine_ls_shift/su_mean 0.000
_refine_ls_structure_factor_coef Fsqd
_refine_ls_weighting_details 'w=1/[\s^2^(Fo^2^)+(0.0362P)^2^+9.6007P] where P=(Fo^2^+2Fc^2^)/3'
_refine_ls_weighting_scheme calc
_refine_ls_wR_factor_gt 0.1388
_refine_ls_wR_factor_ref 0.1485
_reflns_Friedel_coverage 0.000
_reflns_number_gt 6493
_reflns_number_total 7684
_reflns_threshold_expression 'I > 2\s(I)'
_cod_data_source_file ja5b04034_si_002.cif
_cod_data_source_block vas5_4pyrriPrPDICoN2
_cod_depositor_comments 'Adding full bibliography for 4123821--4123825.cif.'
_cod_database_code 4123825
_shelx_space_group_comment
;
The symmetry employed for this shelxl refinement is uniquely defined
by the following loop, which should always be used as a source of
symmetry information in preference to the above space-group names.
They are only intended as comments.
;
_shelxl_version_number 2014-3

loop_
_space_group_symop_operation_xyz
'x, y, z'
'-x+1/2, y+1/2, -z+1/2'
'-x, -y, -z'
'x-1/2, -y-1/2, z-1/2'

loop_
_atom_site_label
_atom_site_type_symbol
_atom_site_fract_x
_atom_site_fract_y
_atom_site_fract_z
_atom_site_U_iso_or_equiv
_atom_site_adp_type
_atom_site_occupancy
_atom_site_site_symmetry_order
_atom_site_calc_flag
_atom_site_refinement_flags_posn
_atom_site_refinement_flags_adp
Co1 Co 0.83381(3) 0.24092(3) 0.62571(3) 0.02055(14) Uani 1 1 d . .
N6 N 1.10678(16) 0.02150(17) 0.79918(14) 0.0274(6) Uani 1 1 d . .
N3 N 0.83491(15) 0.15430(16) 0.55223(13) 0.0217(5) Uani 1 1 d . .
N2 N 0.91330(15) 0.17047(16) 0.67977(13) 0.0199(5) Uani 1 1 d . .
N4 N 0.75733(17) 0.30976(18) 0.57220(15) 0.0275(6) Uani 1 1 d . .
C5 C 1.04091(18) 0.0680(2) 0.76040(17) 0.0218(6) Uani 1 1 d . .
N1 N 0.85592(15) 0.30593(16) 0.71637(14) 0.0228(5) Uani 1 1 d . .
C4 C 1.01366(19) 0.1435(2) 0.79362(17) 0.0237(7) Uani 1 1 d . .
H4 H 1.0386 0.1597 0.8441 0.028 Uiso 1 1 calc R U
C6 C 0.99994(18) 0.0438(2) 0.68643(17) 0.0214(6) Uani 1 1 d . .
H6 H 1.0156 -0.0080 0.6637 0.026 Uiso 1 1 calc R U
C7 C 0.93656(18) 0.09622(19) 0.64704(16) 0.0211(6) Uani 1 1 d . .
C8 C 0.88715(18) 0.08676(19) 0.57170(16) 0.0211(6) Uani 1 1 d . .
C2 C 0.91402(19) 0.2732(2) 0.77348(17) 0.0230(6) Uani 1 1 d . .
C15 C 0.70492(19) 0.1115(2) 0.46711(18) 0.0272(7) Uani 1 1 d . .
C11 C 0.80851(18) 0.2004(2) 0.41849(17) 0.0222(6) Uani 1 1 d . .
C10 C 0.78267(18) 0.15390(19) 0.47795(16) 0.0211(6) Uani 1 1 d . .
C23 C 0.8593(2) 0.4647(2) 0.7155(2) 0.0340(8) Uani 1 1 d . .
C12 C 0.7563(2) 0.2008(2) 0.34752(17) 0.0269(7) Uani 1 1 d . .
H12 H 0.7731 0.2316 0.3066 0.032 Uiso 1 1 calc R U
C22 C 0.81803(19) 0.3878(2) 0.72859(17) 0.0238(7) Uani 1 1 d . .
C19 C 0.8913(2) 0.2499(2) 0.43143(18) 0.0260(7) Uani 1 1 d . .
H19 H 0.9165 0.2452 0.4869 0.031 Uiso 1 1 calc R U
C13 C 0.6802(2) 0.1571(2) 0.33521(18) 0.0301(7) Uani 1 1 d . .
H13 H 0.6453 0.1576 0.2861 0.036 Uiso 1 1 calc R U
C27 C 0.7402(2) 0.3892(2) 0.75207(18) 0.0265(7) Uani 1 1 d . .
C1 C 0.9377(2) 0.3138(2) 0.84985(19) 0.0328(8) Uani 1 1 d . .
H1A H 0.9460 0.3762 0.8440 0.049 Uiso 1 1 calc R U
H1B H 0.9899 0.2876 0.8769 0.049 Uiso 1 1 calc R U
H1C H 0.8927 0.3043 0.8791 0.049 Uiso 1 1 calc R U
C3 C 0.95051(19) 0.1936(2) 0.75224(17) 0.0224(6) Uani 1 1 d . .
C37 C 1.1514(2) 0.0460(2) 0.87493(17) 0.0273(7) Uani 1 1 d . .
H37A H 1.1123 0.0515 0.9113 0.033 Uiso 1 1 calc R U
H37B H 1.1818 0.1016 0.8733 0.033 Uiso 1 1 calc R U
C26 C 0.7049(2) 0.4699(2) 0.7634(2) 0.0332(8) Uani 1 1 d . .
H26 H 0.6523 0.4722 0.7798 0.040 Uiso 1 1 calc R U
C35 C 1.2315(2) -0.0596(2) 0.82073(18) 0.0324(8) Uani 1 1 d . .
H35A H 1.2513 -0.1205 0.8239 0.039 Uiso 1 1 calc R U
H35B H 1.2744 -0.0224 0.8037 0.039 Uiso 1 1 calc R U
C9 C 0.8916(2) 0.0095(2) 0.52183(18) 0.0291(7) Uani 1 1 d . .
H9A H 0.8412 -0.0263 0.5204 0.044 Uiso 1 1 calc R U
H9B H 0.9417 -0.0248 0.5424 0.044 Uiso 1 1 calc R U
H9C H 0.8948 0.0289 0.4701 0.044 Uiso 1 1 calc R U
N5 N 0.7101(2) 0.3528(2) 0.53740(18) 0.0481(8) Uani 1 1 d . .
C36 C 1.2125(2) -0.0288(2) 0.89678(18) 0.0306(7) Uani 1 1 d . .
H36A H 1.2642 -0.0088 0.9310 0.037 Uiso 1 1 calc R U
H36B H 1.1863 -0.0756 0.9225 0.037 Uiso 1 1 calc R U
C30 C 0.6053(2) 0.3028(3) 0.7180(2) 0.0431(9) Uani 1 1 d . .
H30A H 0.5722 0.3518 0.7315 0.065 Uiso 1 1 calc R U
H30B H 0.5782 0.2483 0.7282 0.065 Uiso 1 1 calc R U
H30C H 0.6086 0.3061 0.6637 0.065 Uiso 1 1 calc R U
C28 C 0.6942(2) 0.3065(2) 0.7660(2) 0.0334(8) Uani 1 1 d . .
H28 H 0.7267 0.2563 0.7509 0.040 Uiso 1 1 calc R U
C14 C 0.6553(2) 0.1128(2) 0.39458(18) 0.0306(7) Uani 1 1 d . .
H14 H 0.6032 0.0827 0.3858 0.037 Uiso 1 1 calc R U
C34 C 1.1464(2) -0.0511(2) 0.76718(18) 0.0301(7) Uani 1 1 d . .
H34A H 1.1536 -0.0386 0.7143 0.036 Uiso 1 1 calc R U
H34B H 1.1127 -0.1048 0.7673 0.036 Uiso 1 1 calc R U
C24 C 0.8211(2) 0.5432(2) 0.7274(2) 0.0375(8) Uani 1 1 d . .
H24 H 0.8481 0.5960 0.7188 0.045 Uiso 1 1 calc R U
C25 C 0.7447(2) 0.5461(2) 0.7514(2) 0.0359(8) Uani 1 1 d . .
H25 H 0.7199 0.6003 0.7596 0.043 Uiso 1 1 calc R U
C31 C 0.9426(3) 0.4639(3) 0.6876(3) 0.0543(12) Uani 1 1 d . .
H31 H 0.9661 0.4039 0.6954 0.065 Uiso 1 1 calc R U
C16 C 0.6733(2) 0.0668(3) 0.5319(2) 0.0407(9) Uani 1 1 d . .
H16 H 0.7209 0.0650 0.5765 0.049 Uiso 1 1 calc R U
C9S C 0.4399(3) 0.4413(3) 0.4680(2) 0.0531(11) Uani 1 1 d . .
C20 C 0.9538(2) 0.2114(3) 0.3865(3) 0.0546(12) Uani 1 1 d . .
H20A H 0.9640 0.1505 0.4008 0.082 Uiso 1 1 calc R U
H20B H 1.0068 0.2438 0.3979 0.082 Uiso 1 1 calc R U
H20C H 0.9308 0.2153 0.3317 0.082 Uiso 1 1 calc R U
C29 C 0.6895(3) 0.2962(3) 0.8504(2) 0.0529(11) Uani 1 1 d . .
H29A H 0.7465 0.2962 0.8808 0.079 Uiso 1 1 calc R U
H29B H 0.6617 0.2413 0.8580 0.079 Uiso 1 1 calc R U
H29C H 0.6574 0.3445 0.8665 0.079 Uiso 1 1 calc R U
C8S C 0.4942(3) 0.4212(3) 0.5347(2) 0.0537(11) Uani 1 1 d . .
H8S H 0.4903 0.3665 0.5585 0.064 Uiso 1 1 calc R U
C17 C 0.6021(3) 0.1197(3) 0.5561(2) 0.0565(12) Uani 1 1 d . .
H17A H 0.6219 0.1789 0.5693 0.085 Uiso 1 1 calc R U
H17B H 0.5852 0.0923 0.6005 0.085 Uiso 1 1 calc R U
H17C H 0.5539 0.1217 0.5139 0.085 Uiso 1 1 calc R U
C21 C 0.8785(2) 0.3458(2) 0.4127(2) 0.0452(10) Uani 1 1 d . .
H21A H 0.8571 0.3527 0.3579 0.068 Uiso 1 1 calc R U
H21B H 0.9323 0.3764 0.4264 0.068 Uiso 1 1 calc R U
H21C H 0.8380 0.3702 0.4416 0.068 Uiso 1 1 calc R U
C11S C 0.4460(3) 0.5196(3) 0.4330(2) 0.0551(12) Uani 1 1 d . .
H11S H 0.4090 0.5330 0.3866 0.066 Uiso 1 1 calc R U
C18 C 0.6447(3) -0.0259(3) 0.5141(3) 0.0642(13) Uani 1 1 d . .
H18A H 0.5960 -0.0260 0.4722 0.096 Uiso 1 1 calc R U
H18B H 0.6290 -0.0523 0.5595 0.096 Uiso 1 1 calc R U
H18C H 0.6906 -0.0592 0.4990 0.096 Uiso 1 1 calc R U
C10S C 0.3763(6) 0.3871(6) 0.4352(5) 0.139(3) Uani 1 1 d . .
H10A H 0.3222 0.4169 0.4317 0.209 Uiso 1 1 calc R U
H10B H 0.3766 0.3348 0.4666 0.209 Uiso 1 1 calc R U
H10C H 0.3846 0.3708 0.3840 0.209 Uiso 1 1 calc R U
C32 C 1.0074(3) 0.5258(3) 0.7308(3) 0.0608(13) Uani 1 1 d . .
H32A H 0.9904 0.5857 0.7175 0.091 Uiso 1 1 calc R U
H32B H 1.0623 0.5145 0.7169 0.091 Uiso 1 1 calc R U
H32C H 1.0113 0.5171 0.7858 0.091 Uiso 1 1 calc R U
C33 C 0.9292(3) 0.4833(4) 0.6029(3) 0.0801(18) Uani 1 1 d . .
H33A H 0.8919 0.4393 0.5749 0.120 Uiso 1 1 calc R U
H33B H 0.9834 0.4823 0.5858 0.120 Uiso 1 1 calc R U
H33C H 0.9035 0.5408 0.5932 0.120 Uiso 1 1 calc R U

loop_
_atom_site_aniso_label
_atom_site_aniso_U_11
_atom_site_aniso_U_22
_atom_site_aniso_U_33
_atom_site_aniso_U_23
_atom_site_aniso_U_13
_atom_site_aniso_U_12
Co1 0.0202(3) 0.0209(3) 0.0189(2) 0.0009(2) -0.00064(18) 0.0037(2)
N6 0.0258(14) 0.0300(15) 0.0218(13) -0.0049(11) -0.0075(11) 0.0084(12)
N3 0.0202(12) 0.0221(13) 0.0209(12) 0.0028(10) -0.0011(10) 0.0016(11)
N2 0.0198(12) 0.0210(13) 0.0181(12) -0.0030(10) 0.0012(10) -0.0002(10)
N4 0.0271(14) 0.0303(15) 0.0236(13) -0.0022(12) 0.0012(12) 0.0075(12)
C5 0.0189(14) 0.0248(16) 0.0204(15) 0.0020(12) -0.0001(12) 0.0013(12)
N1 0.0210(13) 0.0222(13) 0.0249(13) -0.0006(11) 0.0033(11) 0.0023(11)
C4 0.0246(16) 0.0270(16) 0.0175(14) -0.0009(13) -0.0012(12) 0.0024(13)
C6 0.0183(14) 0.0219(15) 0.0229(15) -0.0007(12) 0.0006(12) 0.0031(12)
C7 0.0219(15) 0.0218(15) 0.0184(14) 0.0020(12) 0.0008(12) -0.0003(12)
C8 0.0187(14) 0.0225(15) 0.0211(15) -0.0003(12) 0.0012(12) 0.0014(12)
C2 0.0217(15) 0.0230(16) 0.0227(15) -0.0001(12) 0.0001(13) 0.0001(13)
C15 0.0243(16) 0.0305(17) 0.0247(16) 0.0040(14) -0.0009(13) 0.0006(14)
C11 0.0208(15) 0.0230(15) 0.0215(15) -0.0017(12) 0.0005(12) 0.0026(13)
C10 0.0215(15) 0.0216(15) 0.0181(14) 0.0001(12) -0.0020(12) 0.0037(12)
C23 0.0315(18) 0.0257(17) 0.044(2) -0.0005(15) 0.0059(16) 0.0012(15)
C12 0.0318(17) 0.0278(17) 0.0192(15) 0.0020(13) -0.0002(13) 0.0015(14)
C22 0.0247(16) 0.0196(15) 0.0248(15) -0.0039(12) -0.0011(13) 0.0051(13)
C19 0.0237(16) 0.0296(17) 0.0236(16) 0.0012(13) 0.0019(13) -0.0007(13)
C13 0.0292(17) 0.0364(19) 0.0208(15) -0.0010(14) -0.0063(13) 0.0028(15)
C27 0.0279(17) 0.0253(16) 0.0255(16) -0.0030(13) 0.0024(13) 0.0038(14)
C1 0.0338(18) 0.0294(18) 0.0314(18) -0.0067(15) -0.0039(15) 0.0052(15)
C3 0.0234(15) 0.0216(15) 0.0215(15) -0.0006(12) 0.0027(12) -0.0016(13)
C37 0.0271(16) 0.0290(17) 0.0222(16) -0.0010(13) -0.0051(13) 0.0051(14)
C26 0.0255(17) 0.0336(19) 0.0388(19) -0.0078(16) 0.0013(15) 0.0060(15)
C35 0.0283(17) 0.0363(19) 0.0298(17) 0.0038(15) -0.0018(14) 0.0100(15)
C9 0.0298(17) 0.0291(17) 0.0259(16) -0.0040(14) -0.0013(14) 0.0035(14)
N5 0.052(2) 0.052(2) 0.0371(17) 0.0061(16) 0.0010(15) 0.0239(18)
C36 0.0302(17) 0.0296(17) 0.0273(17) 0.0015(14) -0.0069(14) 0.0096(14)
C30 0.042(2) 0.039(2) 0.047(2) -0.0049(18) 0.0036(18) -0.0080(17)
C28 0.0320(18) 0.0293(18) 0.040(2) -0.0022(15) 0.0098(16) 0.0011(15)
C14 0.0216(16) 0.0365(19) 0.0296(17) 0.0013(15) -0.0064(14) -0.0026(14)
C34 0.0288(17) 0.0317(18) 0.0265(17) -0.0047(14) -0.0039(14) 0.0099(14)
C24 0.037(2) 0.0189(16) 0.054(2) -0.0001(16) 0.0007(17) 0.0017(15)
C25 0.0323(18) 0.0256(18) 0.046(2) -0.0077(16) -0.0021(16) 0.0104(15)
C31 0.050(2) 0.027(2) 0.095(4) 0.007(2) 0.037(2) 0.0027(18)
C16 0.0268(18) 0.059(2) 0.0330(19) 0.0137(18) -0.0046(15) -0.0129(17)
C9S 0.040(2) 0.076(3) 0.042(2) -0.014(2) 0.0033(19) 0.004(2)
C20 0.0281(19) 0.055(3) 0.082(3) -0.029(2) 0.013(2) -0.0087(19)
C29 0.049(2) 0.063(3) 0.045(2) 0.008(2) 0.007(2) -0.016(2)
C8S 0.050(2) 0.068(3) 0.043(2) 0.001(2) 0.007(2) 0.010(2)
C17 0.061(3) 0.072(3) 0.041(2) 0.000(2) 0.021(2) -0.019(2)
C21 0.038(2) 0.034(2) 0.061(3) 0.0067(19) 0.0030(19) -0.0067(17)
C11S 0.044(2) 0.078(3) 0.042(2) 0.003(2) 0.0050(19) 0.015(2)
C18 0.064(3) 0.055(3) 0.076(3) 0.025(2) 0.019(3) -0.015(2)
C10S 0.163(8) 0.152(8) 0.110(6) 0.001(6) 0.045(6) 0.025(7)
C32 0.032(2) 0.079(3) 0.069(3) 0.027(3) 0.003(2) -0.002(2)
C33 0.079(4) 0.103(4) 0.067(3) -0.039(3) 0.037(3) -0.053(3)

loop_
_atom_type_symbol
_atom_type_description
_atom_type_scat_dispersion_real
_atom_type_scat_dispersion_imag
_atom_type_scat_source
C C 0.0181 0.0091 'International Tables Vol C Tables 4.2.6.8 and 6.1.1.4'
H H 0.0000 0.0000 'International Tables Vol C Tables 4.2.6.8 and 6.1.1.4'
N N 0.0311 0.0180 'International Tables Vol C Tables 4.2.6.8 and 6.1.1.4'
Co Co -2.3653 3.6143 'International Tables Vol C Tables 4.2.6.8 and 6.1.1.4'

loop_
_geom_angle_atom_site_label_1
_geom_angle_atom_site_label_2
_geom_angle_atom_site_label_3
_geom_angle
_geom_angle_site_symmetry_1
_geom_angle_site_symmetry_3
N4 Co1 N2 179.24(12) . .
N4 Co1 N3 98.37(11) . .
N2 Co1 N3 81.30(10) . .
N4 Co1 N1 98.51(11) . .
N2 Co1 N1 81.82(11) . .
N3 Co1 N1 163.11(11) . .
C5 N6 C34 124.4(3) . .
C5 N6 C37 122.8(3) . .
C34 N6 C37 112.5(2) . .
C8 N3 C10 118.1(2) . .
C8 N3 Co1 117.19(19) . .
C10 N3 Co1 124.71(19) . .
C7 N2 C3 120.8(2) . .
C7 N2 Co1 119.75(19) . .
C3 N2 Co1 119.4(2) . .
N5 N4 Co1 178.6(3) . .
N6 C5 C4 119.7(3) . .
N6 C5 C6 121.6(3) . .
C4 C5 C6 118.7(3) . .
C2 N1 C22 118.1(2) . .
C2 N1 Co1 116.5(2) . .
C22 N1 Co1 125.4(2) . .
C3 C4 C5 119.6(3) . .
C7 C6 C5 119.6(3) . .
N2 C7 C6 120.4(3) . .
N2 C7 C8 109.5(2) . .
C6 C7 C8 130.1(3) . .
N3 C8 C7 112.2(3) . .
N3 C8 C9 124.0(3) . .
C7 C8 C9 123.8(3) . .
N1 C2 C3 112.4(3) . .
N1 C2 C1 124.2(3) . .
C3 C2 C1 123.4(3) . .
C14 C15 C10 118.2(3) . .
C14 C15 C16 119.9(3) . .
C10 C15 C16 121.9(3) . .
C12 C11 C10 118.4(3) . .
C12 C11 C19 120.5(3) . .
C10 C11 C19 121.1(3) . .
C15 C10 C11 121.2(3) . .
C15 C10 N3 119.5(3) . .
C11 C10 N3 119.2(3) . .
C24 C23 C22 118.0(3) . .
C24 C23 C31 120.2(3) . .
C22 C23 C31 121.8(3) . .
C13 C12 C11 121.2(3) . .
C27 C22 C23 121.4(3) . .
C27 C22 N1 119.4(3) . .
C23 C22 N1 119.2(3) . .
C21 C19 C20 109.8(3) . .
C21 C19 C11 112.0(3) . .
C20 C19 C11 112.1(3) . .
C14 C13 C12 119.7(3) . .
C22 C27 C26 118.1(3) . .
C22 C27 C28 122.1(3) . .
C26 C27 C28 119.8(3) . .
N2 C3 C4 120.8(3) . .
N2 C3 C2 109.8(3) . .
C4 C3 C2 129.3(3) . .
N6 C37 C36 103.2(3) . .
C25 C26 C27 121.4(3) . .
C36 C35 C34 102.9(3) . .
C35 C36 C37 103.7(3) . .
C27 C28 C29 111.2(3) . .
C27 C28 C30 112.2(3) . .
C29 C28 C30 109.6(3) . .
C13 C14 C15 121.4(3) . .
N6 C34 C35 103.3(3) . .
C25 C24 C23 121.5(3) . .
C26 C25 C24 119.5(3) . .
C33 C31 C32 109.9(4) . .
C33 C31 C23 110.5(4) . .
C32 C31 C23 113.6(4) . .
C15 C16 C18 113.6(3) . .
C15 C16 C17 110.4(3) . .
C18 C16 C17 110.1(3) . .
C11S C9S C10S 117.0(5) . .
C11S C9S C8S 120.3(5) . .
C10S C9S C8S 122.7(6) . .
C11S C8S C9S 120.0(5) 3_666 .
C9S C11S C8S 119.8(4) . 3_666

loop_
_geom_bond_atom_site_label_1
_geom_bond_atom_site_label_2
_geom_bond_distance
_geom_bond_site_symmetry_2
Co1 N4 1.770(3) .
Co1 N2 1.818(2) .
Co1 N3 1.872(3) .
Co1 N1 1.879(3) .
N6 C5 1.362(4) .
N6 C34 1.457(4) .
N6 C37 1.459(4) .
N3 C8 1.345(4) .
N3 C10 1.434(4) .
N2 C7 1.368(4) .
N2 C3 1.368(4) .
N4 N5 1.111(4) .
C5 C4 1.412(4) .
C5 C6 1.413(4) .
N1 C2 1.350(4) .
N1 C22 1.437(4) .
C4 C3 1.381(4) .
C6 C7 1.390(4) .
C7 C8 1.439(4) .
C8 C9 1.495(4) .
C2 C3 1.442(4) .
C2 C1 1.483(4) .
C15 C14 1.391(4) .
C15 C10 1.399(4) .
C15 C16 1.512(5) .
C11 C12 1.386(4) .
C11 C10 1.405(4) .
C11 C19 1.521(4) .
C23 C24 1.392(5) .
C23 C22 1.400(5) .
C23 C31 1.518(5) .
C12 C13 1.385(5) .
C22 C27 1.397(4) .
C19 C21 1.521(5) .
C19 C20 1.521(5) .
C13 C14 1.379(5) .
C27 C26 1.399(4) .
C27 C28 1.519(5) .
C37 C36 1.520(4) .
C26 C25 1.373(5) .
C35 C36 1.520(5) .
C35 C34 1.530(4) .
C30 C28 1.533(5) .
C28 C29 1.528(5) .
C24 C25 1.380(5) .
C31 C33 1.516(7) .
C31 C32 1.518(6) .
C16 C18 1.517(6) .
C16 C17 1.535(6) .
C9S C11S 1.369(7) .
C9S C10S 1.371(10) .
C9S C8S 1.378(6) .
C8S C11S 1.377(6) 3_666
C11S C8S 1.377(6) 3_666

loop_
_geom_torsion_atom_site_label_1
_geom_torsion_atom_site_label_2
_geom_torsion_atom_site_label_3
_geom_torsion_atom_site_label_4
_geom_torsion
_geom_torsion_site_symmetry_4
N4 Co1 N3 C8 -179.7(2) .
N2 Co1 N3 C8 1.0(2) .
N1 Co1 N3 C8 -1.2(5) .
N4 Co1 N3 C10 -1.4(3) .
N2 Co1 N3 C10 179.3(2) .
N1 Co1 N3 C10 177.1(3) .
N3 Co1 N2 C7 0.9(2) .
N1 Co1 N2 C7 -179.8(2) .
N3 Co1 N2 C3 179.4(2) .
N1 Co1 N2 C3 -1.2(2) .
C34 N6 C5 C4 -172.5(3) .
C37 N6 C5 C4 0.2(5) .
C34 N6 C5 C6 5.9(5) .
C37 N6 C5 C6 178.6(3) .
N4 Co1 N1 C2 -179.6(2) .
N2 Co1 N1 C2 -0.3(2) .
N3 Co1 N1 C2 1.8(5) .
N4 Co1 N1 C22 -1.5(3) .
N2 Co1 N1 C22 177.8(3) .
N3 Co1 N1 C22 179.9(3) .
N6 C5 C4 C3 175.8(3) .
C6 C5 C4 C3 -2.7(4) .
N6 C5 C6 C7 -175.9(3) .
C4 C5 C6 C7 2.6(4) .
C3 N2 C7 C6 -1.4(4) .
Co1 N2 C7 C6 177.1(2) .
C3 N2 C7 C8 179.2(3) .
Co1 N2 C7 C8 -2.4(3) .
C5 C6 C7 N2 -0.6(4) .
C5 C6 C7 C8 178.7(3) .
C10 N3 C8 C7 179.1(2) .
Co1 N3 C8 C7 -2.5(3) .
C10 N3 C8 C9 -2.6(4) .
Co1 N3 C8 C9 175.8(2) .
N2 C7 C8 N3 2.9(3) .
C6 C7 C8 N3 -176.4(3) .
N2 C7 C8 C9 -175.3(3) .
C6 C7 C8 C9 5.3(5) .
C22 N1 C2 C3 -176.6(3) .
Co1 N1 C2 C3 1.7(3) .
C22 N1 C2 C1 3.8(4) .
Co1 N1 C2 C1 -177.9(3) .
C14 C15 C10 C11 3.2(5) .
C16 C15 C10 C11 -175.3(3) .
C14 C15 C10 N3 179.4(3) .
C16 C15 C10 N3 0.9(5) .
C12 C11 C10 C15 -2.3(5) .
C19 C11 C10 C15 177.1(3) .
C12 C11 C10 N3 -178.6(3) .
C19 C11 C10 N3 0.9(4) .
C8 N3 C10 C15 86.2(4) .
Co1 N3 C10 C15 -92.1(3) .
C8 N3 C10 C11 -97.4(3) .
Co1 N3 C10 C11 84.3(3) .
C10 C11 C12 C13 0.5(5) .
C19 C11 C12 C13 -179.0(3) .
C24 C23 C22 C27 0.8(5) .
C31 C23 C22 C27 -178.1(3) .
C24 C23 C22 N1 179.7(3) .
C31 C23 C22 N1 0.8(5) .
C2 N1 C22 C27 -96.7(3) .
Co1 N1 C22 C27 85.3(3) .
C2 N1 C22 C23 84.4(4) .
Co1 N1 C22 C23 -93.7(3) .
C12 C11 C19 C21 57.4(4) .
C10 C11 C19 C21 -122.1(3) .
C12 C11 C19 C20 -66.5(4) .
C10 C11 C19 C20 114.0(4) .
C11 C12 C13 C14 0.5(5) .
C23 C22 C27 C26 -1.0(5) .
N1 C22 C27 C26 -180.0(3) .
C23 C22 C27 C28 179.5(3) .
N1 C22 C27 C28 0.6(5) .
C7 N2 C3 C4 1.3(4) .
Co1 N2 C3 C4 -177.2(2) .
C7 N2 C3 C2 -179.1(3) .
Co1 N2 C3 C2 2.4(3) .
C5 C4 C3 N2 0.8(4) .
C5 C4 C3 C2 -178.7(3) .
N1 C2 C3 N2 -2.5(4) .
C1 C2 C3 N2 177.1(3) .
N1 C2 C3 C4 177.0(3) .
C1 C2 C3 C4 -3.4(5) .
C5 N6 C37 C36 174.8(3) .
C34 N6 C37 C36 -11.7(4) .
C22 C27 C26 C25 0.5(5) .
C28 C27 C26 C25 180.0(3) .
C34 C35 C36 C37 -38.2(3) .
N6 C37 C36 C35 30.7(3) .
C22 C27 C28 C29 113.1(4) .
C26 C27 C28 C29 -66.3(4) .
C22 C27 C28 C30 -123.7(3) .
C26 C27 C28 C30 56.8(4) .
C12 C13 C14 C15 0.4(5) .
C10 C15 C14 C13 -2.2(5) .
C16 C15 C14 C13 176.4(3) .
C5 N6 C34 C35 161.4(3) .
C37 N6 C34 C35 -11.9(4) .
C36 C35 C34 N6 30.6(3) .
C22 C23 C24 C25 0.0(5) .
C31 C23 C24 C25 178.9(4) .
C27 C26 C25 C24 0.2(5) .
C23 C24 C25 C26 -0.5(6) .
C24 C23 C31 C33 -77.0(5) .
C22 C23 C31 C33 101.8(4) .
C24 C23 C31 C32 47.0(5) .
C22 C23 C31 C32 -134.1(4) .
C14 C15 C16 C18 52.6(5) .
C10 C15 C16 C18 -128.9(4) .
C14 C15 C16 C17 -71.7(4) .
C10 C15 C16 C17 106.8(4) .
C11S C9S C8S C11S 0.9(7) 3_666
C10S C9S C8S C11S -176.6(5) 3_666
C10S C9S C11S C8S 176.7(5) 3_666
C8S C9S C11S C8S -0.9(7) 3_666
